data_4034103
loop_
_publ_author_name
'Veltri, Lucia'
'Amuso, Roberta'
'Cuocci, Corrado'
'Vitale, Paola'
'Gabriele, Bartolo'

_publ_section_title
;
 Palladium-Catalyzed Cyclocarbonylation Approach to Thiadiazafluorenones:
 A Correction.
;
_journal_issue 13
_journal_name_full 'The Journal of organic chemistry'
_journal_page_first 8743
_journal_page_last 8749
_journal_paper_doi 10.1021/acs.joc.9b01043
_journal_volume 84
_journal_year 2019
_chemical_formula_moiety 'C15 H16 N2 O3 S'
_chemical_formula_sum 'C15 H16 N2 O3 S'
_chemical_formula_weight 304.36
_chemical_melting_point 441
_chemical_name_systematic 3-Ethyl-6,7-Dimethoxy-2-methyl-1-thia-4a,9-diazafluoren-4-one
_space_group_crystal_system monoclinic
_space_group_IT_number 14
_space_group_name_Hall '-P 2yn'
_space_group_name_H-M_alt 'P 1 21/n 1'
_atom_sites_solution_hydrogens geom
_audit_creation_method SHELXL-2017/1
_audit_update_record
;
2019-02-26 deposited with the CCDC.	2019-04-16 downloaded from the CCDC.
;
_cell_angle_alpha 90
_cell_angle_beta 96.044(3)
_cell_angle_gamma 90
_cell_formula_units_Z 4
_cell_length_a 4.8454(2)
_cell_length_b 15.6407(7)
_cell_length_c 19.1694(8)
_cell_measurement_reflns_used 6794
_cell_measurement_temperature 293(2)
_cell_measurement_theta_max 31.57
_cell_measurement_theta_min 2.50
_cell_volume 1444.69(11)
_computing_cell_refinement 'SAINT (Bruker, 2003)'
_computing_data_collection 'APEX2 (Bruker, 2007)'
_computing_data_reduction 'SAINT (Bruker, 2003)'
_computing_molecular_graphics 'SIR2014 (Burla <i>et al.</i>, 2015)'
_computing_publication_material 'SHELXL-2017/1 (Sheldrick, 2017)'
_computing_structure_refinement 'SHELXL-2017/1 (Sheldrick, 2017)'
_computing_structure_solution 'SIR2014 (Burla <i>et al.</i>, 2015)'
_diffrn_ambient_temperature 293
_diffrn_measured_fraction_theta_full 0.997
_diffrn_measured_fraction_theta_max 0.997
_diffrn_measurement_device_type 'Bruker Kappa APEXII area-detector'
_diffrn_measurement_method '\f and \w scans'
_diffrn_radiation_type MoK\a
_diffrn_radiation_wavelength 0.71073
_diffrn_reflns_av_R_equivalents 0.0362
_diffrn_reflns_av_unetI/netI 0.0243
_diffrn_reflns_Laue_measured_fraction_full 0.997
_diffrn_reflns_Laue_measured_fraction_max 0.997
_diffrn_reflns_limit_h_max 5
_diffrn_reflns_limit_h_min -5
_diffrn_reflns_limit_k_max 17
_diffrn_reflns_limit_k_min -17
_diffrn_reflns_limit_l_max 21
_diffrn_reflns_limit_l_min -21
_diffrn_reflns_number 14678
_diffrn_reflns_point_group_measured_fraction_full 0.997
_diffrn_reflns_point_group_measured_fraction_max 0.997
_diffrn_reflns_theta_full 23.300
_diffrn_reflns_theta_max 23.300
_diffrn_reflns_theta_min 1.684
_exptl_absorpt_coefficient_mu 0.236
_exptl_absorpt_correction_T_max 1.00
_exptl_absorpt_correction_T_min 0.91
_exptl_absorpt_correction_type multi-scan
_exptl_absorpt_process_details '(SADABS; Sheldrick, 2008)'
_exptl_crystal_colour colorless
_exptl_crystal_density_diffrn 1.399
_exptl_crystal_description tabular
_exptl_crystal_F_000 640
_exptl_crystal_size_max 0.9
_exptl_crystal_size_mid 0.1
_exptl_crystal_size_min 0.1
_exptl_transmission_factor_max 1.00
_exptl_transmission_factor_min 0.90
_refine_diff_density_max 0.258
_refine_diff_density_min -0.212
_refine_diff_density_rms 0.052
_refine_ls_extinction_method none
_refine_ls_goodness_of_fit_ref 1.207
_refine_ls_hydrogen_treatment constr
_refine_ls_matrix_type full
_refine_ls_number_parameters 194
_refine_ls_number_reflns 2092
_refine_ls_number_restraints 0
_refine_ls_restrained_S_all 1.207
_refine_ls_R_factor_all 0.0764
_refine_ls_R_factor_gt 0.0580
_refine_ls_shift/su_max 0.000
_refine_ls_shift/su_mean 0.000
_refine_ls_structure_factor_coef Fsqd
_refine_ls_weighting_details 'w=1/[\s^2^(Fo^2^)+(0.0466P)^2^+2.0286P] where P=(Fo^2^+2Fc^2^)/3'
_refine_ls_weighting_scheme calc
_refine_ls_wR_factor_gt 0.1456
_refine_ls_wR_factor_ref 0.1550
_reflns_Friedel_coverage 0.000
_reflns_number_gt 1629
_reflns_number_total 2092
_reflns_threshold_expression 'I > 2\s(I)'
_cod_data_source_file jo9b01043_si_003.cif
_cod_data_source_block shelx
_cod_original_sg_symbol_H-M 'P 21/n'
_cod_database_code 4034103
_shelx_shelxl_version_number 2017/1
_shelx_space_group_comment
;
The symmetry employed for this shelxl refinement is uniquely defined
by the following loop, which should always be used as a source of
symmetry information in preference to the above space-group names.
They are only intended as comments.
;

loop_
_space_group_symop_operation_xyz
'x, y, z'
'-x+1/2, y+1/2, -z+1/2'
'-x, -y, -z'
'x-1/2, -y-1/2, z-1/2'

loop_
_atom_site_label
_atom_site_type_symbol
_atom_site_fract_x
_atom_site_fract_y
_atom_site_fract_z
_atom_site_U_iso_or_equiv
_atom_site_adp_type
_atom_site_occupancy
_atom_site_site_symmetry_order
_atom_site_calc_flag
_atom_site_refinement_flags_posn
_atom_site_refinement_flags_adp
S1 S 0.9407(3) 0.13693(7) 0.30294(6) 0.0582(4) Uani 1 1 d . .
N2 N 0.7460(7) 0.2449(2) 0.39899(16) 0.0431(8) Uani 1 1 d . .
O1 O 0.0531(7) 0.16615(19) 0.59870(16) 0.0603(8) Uani 1 1 d . .
O2 O 0.1884(7) 0.32416(19) 0.59225(16) 0.0675(9) Uani 1 1 d . .
O3 O 0.8582(7) 0.38405(19) 0.40829(16) 0.0653(9) Uani 1 1 d . .
N1 N 0.6083(7) 0.1066(2) 0.40307(19) 0.0527(9) Uani 1 1 d . .
C2 C 0.5700(8) 0.2393(2) 0.4525(2) 0.0418(10) Uani 1 1 d . .
C3 C 0.3142(8) 0.1262(2) 0.5021(2) 0.0481(10) Uani 1 1 d . .
H3 H 0.259759 0.069259 0.503044 0.058 Uiso 1 1 calc R U
C4 C 0.4900(8) 0.1547(2) 0.4542(2) 0.0433(10) Uani 1 1 d . .
C5 C 0.7542(8) 0.1618(3) 0.3720(2) 0.0452(10) Uani 1 1 d . .
C6 C 0.2999(9) 0.2720(3) 0.5449(2) 0.0477(11) Uani 1 1 d . .
C7 C 0.2227(9) 0.1850(3) 0.5485(2) 0.0458(10) Uani 1 1 d . .
C8 C 0.4771(9) 0.3000(3) 0.4977(2) 0.0486(10) Uani 1 1 d . .
H8 H 0.531759 0.356935 0.496273 0.058 Uiso 1 1 calc R U
C9 C 0.8872(9) 0.3169(3) 0.3779(2) 0.0471(10) Uani 1 1 d . .
C10 C 1.0609(9) 0.3075(3) 0.3202(2) 0.0515(11) Uani 1 1 d . .
C11 C 1.0867(9) 0.2345(3) 0.2839(2) 0.0519(11) Uani 1 1 d . .
C12 C 1.1981(10) 0.3905(3) 0.3003(3) 0.0678(14) Uani 1 1 d . .
H12A H 1.260003 0.422002 0.342670 0.081 Uiso 1 1 calc R U
H12B H 1.360162 0.377050 0.276676 0.081 Uiso 1 1 calc R U
C13 C -0.0406(10) 0.0799(3) 0.6014(3) 0.0662(13) Uani 1 1 d . .
H13A H -0.155252 0.073772 0.639010 0.099 Uiso 1 1 calc R U
H13B H 0.116534 0.042408 0.609285 0.099 Uiso 1 1 calc R U
H13C H -0.146000 0.065420 0.557794 0.099 Uiso 1 1 calc R U
C14 C 1.2479(10) 0.2264(3) 0.2211(3) 0.0688(14) Uani 1 1 d . .
H14A H 1.283642 0.167095 0.212660 0.103 Uiso 1 1 calc R U
H14B H 1.420780 0.256437 0.229947 0.103 Uiso 1 1 calc R U
H14C H 1.141908 0.250433 0.180689 0.103 Uiso 1 1 calc R U
C15 C 0.2268(14) 0.4137(3) 0.5854(3) 0.0932(19) Uani 1 1 d . .
H15A H 0.129292 0.443277 0.619210 0.140 Uiso 1 1 calc R U
H15B H 0.155893 0.431482 0.538982 0.140 Uiso 1 1 calc R U
H15C H 0.421011 0.426973 0.593298 0.140 Uiso 1 1 calc R U
C16 C 1.0040(11) 0.4458(3) 0.2531(3) 0.0786(16) Uani 1 1 d . .
H16A H 1.096680 0.497910 0.243020 0.118 Uiso 1 1 calc R U
H16B H 0.842593 0.458876 0.276190 0.118 Uiso 1 1 calc R U
H16C H 0.949254 0.415885 0.210190 0.118 Uiso 1 1 calc R U

loop_
_atom_site_aniso_label
_atom_site_aniso_U_11
_atom_site_aniso_U_22
_atom_site_aniso_U_33
_atom_site_aniso_U_23
_atom_site_aniso_U_13
_atom_site_aniso_U_12
S1 0.0684(8) 0.0493(7) 0.0602(7) -0.0058(6) 0.0219(6) 0.0057(6)
N2 0.051(2) 0.0356(19) 0.0427(19) -0.0011(15) 0.0029(16) 0.0009(15)
O1 0.078(2) 0.0477(18) 0.0599(19) -0.0023(15) 0.0271(17) 0.0015(15)
O2 0.101(3) 0.0451(19) 0.061(2) -0.0126(15) 0.0274(18) 0.0057(17)
O3 0.093(2) 0.0403(18) 0.064(2) -0.0052(16) 0.0162(18) -0.0081(16)
N1 0.060(2) 0.041(2) 0.059(2) -0.0082(17) 0.0140(19) 0.0000(17)
C2 0.048(2) 0.037(2) 0.040(2) -0.0009(18) 0.0044(19) 0.0050(18)
C3 0.056(3) 0.032(2) 0.057(3) 0.000(2) 0.008(2) 0.0002(19)
C4 0.050(2) 0.034(2) 0.046(2) -0.0031(18) 0.005(2) 0.0051(18)
C5 0.049(2) 0.038(2) 0.048(2) 0.0001(19) 0.004(2) 0.0079(19)
C6 0.062(3) 0.038(2) 0.042(2) -0.0065(19) 0.003(2) 0.006(2)
C7 0.055(3) 0.043(2) 0.039(2) -0.0019(19) 0.003(2) 0.0028(19)
C8 0.063(3) 0.035(2) 0.047(2) -0.0029(19) 0.002(2) 0.002(2)
C9 0.056(3) 0.040(3) 0.043(2) 0.004(2) -0.004(2) 0.000(2)
C10 0.050(3) 0.051(3) 0.054(3) 0.007(2) 0.005(2) 0.002(2)
C11 0.049(3) 0.057(3) 0.050(3) 0.009(2) 0.006(2) 0.008(2)
C12 0.067(3) 0.069(3) 0.069(3) 0.004(3) 0.018(3) -0.009(3)
C13 0.077(3) 0.055(3) 0.070(3) 0.004(2) 0.024(3) -0.004(2)
C14 0.069(3) 0.077(3) 0.062(3) 0.002(3) 0.017(3) 0.004(3)
C15 0.148(6) 0.045(3) 0.092(4) -0.019(3) 0.036(4) 0.010(3)
C16 0.091(4) 0.066(3) 0.082(4) 0.017(3) 0.026(3) 0.005(3)

loop_
_atom_type_symbol
_atom_type_description
_atom_type_scat_dispersion_real
_atom_type_scat_dispersion_imag
_atom_type_scat_source
C C 0.0033 0.0016 'International Tables Vol C Tables 4.2.6.8 and 6.1.1.4'
H H 0.0000 0.0000 'International Tables Vol C Tables 4.2.6.8 and 6.1.1.4'
N N 0.0061 0.0033 'International Tables Vol C Tables 4.2.6.8 and 6.1.1.4'
O O 0.0106 0.0060 'International Tables Vol C Tables 4.2.6.8 and 6.1.1.4'
S S 0.1246 0.1234 'International Tables Vol C Tables 4.2.6.8 and 6.1.1.4'

loop_
_geom_angle_atom_site_label_1
_geom_angle_atom_site_label_2
_geom_angle_atom_site_label_3
_geom_angle
C5 S1 C11 102.8(2)
C9 N2 C5 127.3(3)
C9 N2 C2 127.9(3)
C5 N2 C2 104.8(3)
C7 O1 C13 116.6(3)
C6 O2 C15 117.4(4)
C5 N1 C4 104.2(3)
C4 C2 C8 122.0(4)
C4 C2 N2 105.6(3)
C8 C2 N2 132.4(4)
C7 C3 C4 118.2(4)
C2 C4 C3 121.0(4)
C2 C4 N1 111.2(3)
C3 C4 N1 127.8(4)
N1 C5 N2 114.2(3)
N1 C5 S1 123.8(3)
N2 C5 S1 122.1(3)
O2 C6 C8 124.0(4)
O2 C6 C7 114.5(4)
C8 C6 C7 121.5(4)
O1 C7 C3 124.7(4)
O1 C7 C6 115.1(3)
C3 C7 C6 120.2(4)
C6 C8 C2 117.1(4)
O3 C9 N2 118.1(4)
O3 C9 C10 123.6(4)
N2 C9 C10 118.3(4)
C11 C10 C9 124.5(4)
C11 C10 C12 121.7(4)
C9 C10 C12 113.7(4)
C10 C11 C14 124.5(4)
C10 C11 S1 125.0(3)
C14 C11 S1 110.5(3)
C16 C12 C10 112.2(4)

loop_
_geom_bond_atom_site_label_1
_geom_bond_atom_site_label_2
_geom_bond_distance
S1 C5 1.724(4)
S1 C11 1.736(4)
N2 C9 1.400(5)
N2 C5 1.400(5)
N2 C2 1.404(5)
O1 C7 1.362(5)
O1 C13 1.426(5)
O2 C6 1.373(5)
O2 C15 1.421(6)
O3 C9 1.216(5)
N1 C5 1.299(5)
N1 C4 1.404(5)
C2 C4 1.381(5)
C2 C8 1.392(5)
C3 C7 1.383(5)
C3 C4 1.391(6)
C6 C8 1.382(6)
C6 C7 1.415(6)
C9 C10 1.466(6)
C10 C11 1.350(6)
C10 C12 1.525(6)
C11 C14 1.508(6)
C12 C16 1.507(7)
